data_1507920
loop_
_publ_author_name
'Songa, Xue-Qin'
'Wanga, Li'
'Zhenga, Qing-Fang'
'Liu, Wei-Sheng'

_publ_section_title
;
 Synthesis, crystal structure and luminescence properties of lanthanide
 complexes with a new semirigid bridging furfurylsalicylamide ligand
;
_journal_name_full
;
Inorganica Chimica Acta
;
_journal_page_first 171
_journal_page_last 178
_journal_paper_doi 10.1016/j.ica.2012.04.007
_journal_volume 391
_journal_year 2012
_chemical_formula_sum 'C108 H106 N12 O36 Pr2'
_chemical_formula_weight 2429.87
_space_group_IT_number 2
_symmetry_cell_setting triclinic
_symmetry_space_group_name_Hall '-P 1'
_symmetry_space_group_name_H-M 'P -1'
_atom_sites_solution_hydrogens geom
_atom_sites_solution_primary direct
_atom_sites_solution_secondary difmap
_cell_angle_alpha 69.109(6)
_cell_angle_beta 89.186(6)
_cell_angle_gamma 89.739(7)
_cell_formula_units_Z 1
_cell_length_a 11.729(6)
_cell_length_b 17.716(9)
_cell_length_c 20.360(10)
_cell_measurement_reflns_used 4896
_cell_measurement_temperature 293(2)
_cell_measurement_theta_max 22.662
_cell_measurement_theta_min 2.308
_cell_volume 3952(3)
_computing_cell_refinement 'Bruker SMART'
_computing_data_collection 'Bruker SMART'
_computing_data_reduction 'Bruker SAINT'
_computing_molecular_graphics 'Bruker SHELXTL'
_computing_publication_material 'Bruker SHELXTL'
_computing_structure_refinement 'SHELXL-97 (Sheldrick, 1997)'
_computing_structure_solution 'SHELXS-97 (Sheldrick, 1990)'
_diffrn_ambient_temperature 293(2)
_diffrn_measured_fraction_theta_full 0.972
_diffrn_measured_fraction_theta_max 0.972
_diffrn_measurement_device_type 'CCD area detector'
_diffrn_measurement_method 'phi and omega scans'
_diffrn_radiation_monochromator graphite
_diffrn_radiation_source 'fine-focus sealed tube'
_diffrn_radiation_type MoK\a
_diffrn_radiation_wavelength 0.71073
_diffrn_reflns_av_R_equivalents 0.0631
_diffrn_reflns_av_sigmaI/netI 0.1754
_diffrn_reflns_limit_h_max 13
_diffrn_reflns_limit_h_min -13
_diffrn_reflns_limit_k_max 16
_diffrn_reflns_limit_k_min -21
_diffrn_reflns_limit_l_max 24
_diffrn_reflns_limit_l_min -24
_diffrn_reflns_number 20017
_diffrn_reflns_theta_full 25.01
_diffrn_reflns_theta_max 25.01
_diffrn_reflns_theta_min 2.03
_exptl_absorpt_coefficient_mu 0.671
_exptl_absorpt_correction_T_max 0.8190
_exptl_absorpt_correction_T_min 0.7478
_exptl_absorpt_correction_type multi-scan
_exptl_absorpt_process_details sadabs
_exptl_crystal_colour green
_exptl_crystal_density_diffrn 1.021
_exptl_crystal_density_method 'not measured'
_exptl_crystal_description block
_exptl_crystal_F_000 1244
_exptl_crystal_size_max 0.46
_exptl_crystal_size_mid 0.45
_exptl_crystal_size_min 0.31
_platon_squeeze_details
;
;
_refine_diff_density_max 1.332
_refine_diff_density_min -0.935
_refine_diff_density_rms 0.093
_refine_ls_extinction_method none
_refine_ls_goodness_of_fit_ref 1.074
_refine_ls_hydrogen_treatment constr
_refine_ls_matrix_type full
_refine_ls_number_parameters 712
_refine_ls_number_reflns 13537
_refine_ls_number_restraints 2
_refine_ls_restrained_S_all 1.074
_refine_ls_R_factor_all 0.1405
_refine_ls_R_factor_gt 0.0751
_refine_ls_shift/su_max 0.001
_refine_ls_shift/su_mean 0.000
_refine_ls_structure_factor_coef Fsqd
_refine_ls_weighting_details 'calc w=1/[\s^2^(Fo^2^)+(0.0304P)^2^+0.0000P] where P=(Fo^2^+2Fc^2^)/3'
_refine_ls_weighting_scheme calc
_refine_ls_wR_factor_gt 0.1580
_refine_ls_wR_factor_ref 0.1685
_reflns_number_gt 6106
_reflns_number_total 13537
_reflns_threshold_expression >2sigma(I)
_cod_data_source_file ICA-2012-391-171-178.cif
_cod_data_source_block 060828d
_cod_database_code 1507920

loop_
_symmetry_equiv_pos_as_xyz
'x, y, z'
'-x, -y, -z'

loop_
_atom_site_label
_atom_site_type_symbol
_atom_site_fract_x
_atom_site_fract_y
_atom_site_fract_z
_atom_site_U_iso_or_equiv
_atom_site_adp_type
_atom_site_occupancy
_atom_site_symmetry_multiplicity
_atom_site_calc_flag
_atom_site_refinement_flags
Pr1 Pr 0.41435(3) 0.68491(3) 0.21004(2) 0.06035(19) Uani 1 1 d .
N1 N 0.6190(6) 0.5329(5) 0.3884(4) 0.081(2) Uani 1 1 d .
H1 H 0.6561 0.5132 0.4270 0.097 Uiso 1 1 calc R
N2 N 0.6973(5) 0.6091(5) 0.1005(4) 0.083(2) Uani 1 1 d .
H2 H 0.7637 0.5971 0.0886 0.099 Uiso 1 1 calc R
N3 N 0.6493(6) 0.8787(5) 0.1127(4) 0.096(2) Uani 1 1 d .
H3 H 0.7125 0.9051 0.1047 0.115 Uiso 1 1 calc R
N4 N 0.2389(6) 0.7884(6) 0.2434(5) 0.081(2) Uani 1 1 d .
N5 N 0.3148(7) 0.5223(6) 0.2623(4) 0.081(2) Uani 1 1 d .
N6 N 0.3115(6) 0.7100(5) 0.0717(4) 0.078(2) Uani 1 1 d .
O1 O 0.7064(5) 0.5621(4) 0.4958(3) 0.0935(19) Uani 1 1 d .
O2 O 0.5010(4) 0.6273(4) 0.3246(3) 0.0748(16) Uani 1 1 d .
O3 O 0.8428(6) 0.4764(5) 0.3505(4) 0.118(2) Uani 1 1 d U
O4 O 0.9155(3) 0.5909(3) 0.1251(3) 0.0706(16) Uani 1 1 d .
O5 O 0.5959(4) 0.6531(3) 0.1708(3) 0.0735(16) Uani 1 1 d .
O6 O 0.6695(7) 0.4990(9) 0.0249(6) 0.140(3) Uani 1 1 d .
O7 O 0.8315(4) 0.9243(3) 0.1596(3) 0.0766(16) Uani 1 1 d .
O8 O 0.5249(4) 0.8037(4) 0.1920(3) 0.0807(17) Uani 1 1 d .
O9 O 0.6674(8) 0.9853(8) -0.0303(5) 0.169(4) Uani 1 1 d .
O10 O 0.3061(5) 0.7479(4) 0.2868(3) 0.0846(19) Uani 1 1 d .
O11 O 0.2486(5) 0.7836(4) 0.1844(4) 0.100(2) Uani 1 1 d .
O12 O 0.1668(6) 0.8322(5) 0.2556(4) 0.123(3) Uani 1 1 d .
O13 O 0.2671(5) 0.5783(5) 0.2766(3) 0.0831(19) Uani 1 1 d .
O14 O 0.4066(5) 0.5337(4) 0.2309(3) 0.0851(18) Uani 1 1 d .
O15 O 0.2635(7) 0.4566(5) 0.2803(4) 0.134(3) Uani 1 1 d .
O16 O 0.2790(4) 0.6549(4) 0.1256(3) 0.0883(19) Uani 1 1 d .
O17 O 0.3946(5) 0.7486(4) 0.0774(3) 0.0878(19) Uani 1 1 d .
O18 O 0.2634(5) 0.7224(4) 0.0157(3) 0.115(2) Uani 1 1 d .
C1 C 0.7968(7) 0.5515(7) 0.5487(4) 0.097(3) Uani 1 1 d .
H1A H 0.8114 0.6022 0.5551 0.116 Uiso 1 1 calc R
H1B H 0.7731 0.5119 0.5936 0.116 Uiso 1 1 calc R
C2 C 0.8996(7) 0.5239(9) 0.5224(5) 0.087(3) Uani 1 1 d .
C3 C 0.9819(10) 0.5812(8) 0.4867(5) 0.097(3) Uani 1 1 d .
C4 C 1.0820(9) 0.5568(9) 0.4665(4) 0.091(3) Uani 1 1 d .
C5 C 0.9587(9) 0.6707(8) 0.4713(5) 0.131(4) Uani 1 1 d .
H5A H 0.8831 0.6772 0.4870 0.197 Uiso 1 1 calc R
H5B H 0.9655 0.6998 0.4216 0.197 Uiso 1 1 calc R
H5C H 1.0130 0.6913 0.4954 0.197 Uiso 1 1 calc R
C6 C 1.1726(8) 0.6203(7) 0.4345(5) 0.139(5) Uani 1 1 d .
H6A H 1.1900 0.6468 0.4669 0.208 Uiso 1 1 calc R
H6B H 1.1451 0.6593 0.3916 0.208 Uiso 1 1 calc R
H6C H 1.2402 0.5951 0.4249 0.208 Uiso 1 1 calc R
C7 C 0.5564(7) 0.5958(7) 0.3797(5) 0.073(3) Uani 1 1 d .
C8 C 0.5448(7) 0.6293(6) 0.4368(5) 0.080(3) Uani 1 1 d .
C9 C 0.6173(7) 0.6116(6) 0.4938(5) 0.083(3) Uani 1 1 d .
C10 C 0.5971(8) 0.6438(7) 0.5450(5) 0.093(3) Uani 1 1 d .
H10 H 0.6447 0.6306 0.5836 0.111 Uiso 1 1 calc R
C11 C 0.5089(8) 0.6943(7) 0.5395(5) 0.095(3) Uani 1 1 d .
H11 H 0.4962 0.7151 0.5750 0.114 Uiso 1 1 calc R
C12 C 0.4373(7) 0.7159(6) 0.4837(5) 0.092(3) Uani 1 1 d .
H12A H 0.3781 0.7524 0.4797 0.111 Uiso 1 1 calc R
C13 C 0.4563(7) 0.6816(6) 0.4335(5) 0.085(3) Uani 1 1 d .
H13 H 0.4070 0.6944 0.3957 0.102 Uiso 1 1 calc R
C14 C 0.6306(7) 0.4932(6) 0.3370(5) 0.089(3) Uani 1 1 d .
H14A H 0.5693 0.4544 0.3440 0.106 Uiso 1 1 calc R
H14B H 0.6244 0.5331 0.2900 0.106 Uiso 1 1 calc R
C15 C 0.7384(9) 0.4525(8) 0.3436(6) 0.097(3) Uani 1 1 d U
C16 C 0.7462(10) 0.3887(8) 0.3303(6) 0.110(4) Uani 1 1 d .
H16 H 0.6878 0.3599 0.3196 0.132 Uiso 1 1 calc R
C17 C 0.8596(13) 0.3713(10) 0.3353(7) 0.134(5) Uani 1 1 d .
H17 H 0.8873 0.3232 0.3327 0.160 Uiso 1 1 calc R
C18 C 0.9231(11) 0.4211(10) 0.3432(6) 0.120(4) Uani 1 1 d .
H18A H 1.0023 0.4222 0.3443 0.144 Uiso 1 1 calc R
C19 C 1.0278(5) 0.5739(5) 0.1036(5) 0.073(2) Uani 1 1 d .
H19A H 1.0687 0.5378 0.1437 0.088 Uiso 1 1 calc R
H19B H 1.0713 0.6235 0.0835 0.088 Uiso 1 1 calc R
C20 C 1.0132(6) 0.4525(8) 0.0694(6) 0.082(3) Uani 1 1 d .
C21 C 1.0117(6) 0.5351(8) 0.0502(6) 0.068(2) Uani 1 1 d .
C22 C 0.9977(6) 0.5823(7) -0.0190(7) 0.079(3) Uani 1 1 d .
C23 C 1.0231(9) 0.4006(7) 0.1460(6) 0.124(4) Uani 1 1 d .
H23A H 0.9936 0.4294 0.1745 0.186 Uiso 1 1 calc R
H23B H 1.1018 0.3875 0.1569 0.186 Uiso 1 1 calc R
H23C H 0.9803 0.3517 0.1554 0.186 Uiso 1 1 calc R
C24 C 0.9896(8) 0.6749(7) -0.0427(6) 0.113(3) Uani 1 1 d .
H24A H 0.9564 0.6961 -0.0884 0.169 Uiso 1 1 calc R
H24B H 1.0646 0.6972 -0.0445 0.169 Uiso 1 1 calc R
H24C H 0.9429 0.6893 -0.0098 0.169 Uiso 1 1 calc R
C25 C 0.6896(6) 0.6363(6) 0.1524(5) 0.070(2) Uani 1 1 d .
C26 C 0.7931(5) 0.6446(5) 0.1911(4) 0.066(2) Uani 1 1 d .
C27 C 0.9048(6) 0.6227(5) 0.1766(5) 0.068(2) Uani 1 1 d .
C28 C 0.9943(6) 0.6336(5) 0.2140(5) 0.072(2) Uani 1 1 d .
H28 H 1.0677 0.6202 0.2041 0.086 Uiso 1 1 calc R
C29 C 0.9765(6) 0.6640(5) 0.2657(5) 0.072(2) Uani 1 1 d .
H29 H 1.0384 0.6707 0.2912 0.087 Uiso 1 1 calc R
C30 C 0.8705(6) 0.6851(5) 0.2813(4) 0.074(2) Uani 1 1 d .
H30 H 0.8599 0.7058 0.3170 0.089 Uiso 1 1 calc R
C31 C 0.7802(6) 0.6754(5) 0.2436(4) 0.074(2) Uani 1 1 d .
H31 H 0.7078 0.6902 0.2539 0.089 Uiso 1 1 calc R
C32 C 0.5978(7) 0.5982(7) 0.0617(6) 0.103(3) Uani 1 1 d .
H32A H 0.5491 0.5566 0.0935 0.124 Uiso 1 1 calc R
H32B H 0.5544 0.6481 0.0456 0.124 Uiso 1 1 calc R
C33 C 0.6278(9) 0.5760(13) 0.0019(11) 0.113(4) Uani 1 1 d .
C34 C 0.6182(10) 0.6025(11) -0.0627(12) 0.133(5) Uani 1 1 d .
H34 H 0.5888 0.6525 -0.0902 0.159 Uiso 1 1 calc R
C35 C 0.6594(12) 0.5436(15) -0.0857(10) 0.131(5) Uani 1 1 d .
H35 H 0.6658 0.5497 -0.1328 0.158 Uiso 1 1 calc R
C36 C 0.6868(10) 0.4822(12) -0.0372(12) 0.131(5) Uani 1 1 d .
H36 H 0.7135 0.4342 -0.0407 0.157 Uiso 1 1 calc R
C37 C 0.9494(6) 0.9445(5) 0.1490(4) 0.075(3) Uani 1 1 d .
H37A H 0.9958 0.8975 0.1732 0.091 Uiso 1 1 calc R
H37B H 0.9674 0.9867 0.1671 0.091 Uiso 1 1 calc R
C38 C 0.9733(6) 1.0552(6) 0.0329(5) 0.070(2) Uani 1 1 d U
C39 C 0.9724(6) 0.9731(7) 0.0710(4) 0.067(2) Uani 1 1 d .
C40 C 0.9980(6) 0.9186(6) 0.0394(5) 0.068(2) Uani 1 1 d .
C41 C 0.9404(8) 1.1150(6) 0.0659(5) 0.099(3) Uani 1 1 d U
H41A H 0.8900 1.0899 0.1051 0.149 Uiso 1 1 calc R
H41B H 0.9024 1.1599 0.0319 0.149 Uiso 1 1 calc R
H41C H 1.0075 1.1338 0.0818 0.149 Uiso 1 1 calc R
C42 C 0.9925(7) 0.8279(5) 0.0799(5) 0.088(3) Uani 1 1 d .
H42A H 1.0674 0.8081 0.0955 0.133 Uiso 1 1 calc R
H42B H 0.9643 0.8012 0.0498 0.133 Uiso 1 1 calc R
H42C H 0.9423 0.8172 0.1198 0.133 Uiso 1 1 calc R
C43 C 0.6114(7) 0.8479(6) 0.1783(5) 0.080(3) Uani 1 1 d .
C44 C 0.6787(7) 0.8590(6) 0.2345(5) 0.078(3) Uani 1 1 d .
C45 C 0.7872(7) 0.8941(6) 0.2261(5) 0.079(3) Uani 1 1 d .
C46 C 0.8454(7) 0.8970(6) 0.2839(5) 0.090(3) Uani 1 1 d .
H46 H 0.9171 0.9210 0.2780 0.108 Uiso 1 1 calc R
C47 C 0.7970(8) 0.8644(6) 0.3500(5) 0.095(3) Uani 1 1 d .
H47 H 0.8373 0.8649 0.3888 0.114 Uiso 1 1 calc R
C48 C 0.6911(8) 0.8315(6) 0.3592(5) 0.093(3) Uani 1 1 d .
H48 H 0.6587 0.8105 0.4040 0.111 Uiso 1 1 calc R
C49 C 0.6319(7) 0.8292(6) 0.3022(5) 0.087(3) Uani 1 1 d .
H49 H 0.5589 0.8073 0.3090 0.104 Uiso 1 1 calc R
C50 C 0.5904(8) 0.8705(7) 0.0534(6) 0.112(4) Uani 1 1 d .
H50 H 0.5204 0.8447 0.0575 0.135 Uiso 1 1 calc R
C51 C 0.6487(11) 0.9050(12) -0.0098(7) 0.131(5) Uani 1 1 d .
C52 C 0.7078(12) 0.8863(10) -0.0585(9) 0.153(6) Uani 1 1 d .
H52 H 0.7153 0.8333 -0.0568 0.184 Uiso 1 1 calc R
C53 C 0.7550(13) 0.9479(14) -0.1093(9) 0.157(6) Uani 1 1 d .
H53 H 0.8013 0.9455 -0.1459 0.189 Uiso 1 1 calc R
C54 C 0.7209(12) 1.0175(12) -0.0966(9) 0.160(6) Uani 1 1 d .
H54 H 0.7312 1.0713 -0.1250 0.192 Uiso 1 1 calc R

loop_
_atom_site_aniso_label
_atom_site_aniso_U_11
_atom_site_aniso_U_22
_atom_site_aniso_U_33
_atom_site_aniso_U_23
_atom_site_aniso_U_13
_atom_site_aniso_U_12
Pr1 0.0322(2) 0.0954(4) 0.0472(3) -0.0177(2) 0.00012(16) -0.00843(19)
N1 0.055(4) 0.121(7) 0.065(5) -0.032(5) -0.009(4) 0.001(4)
N2 0.043(4) 0.133(7) 0.096(6) -0.069(5) -0.009(4) -0.003(4)
N3 0.071(5) 0.131(7) 0.074(6) -0.021(5) -0.003(4) -0.035(4)
N4 0.052(5) 0.120(8) 0.065(6) -0.025(6) 0.002(5) -0.001(5)
N5 0.067(6) 0.104(8) 0.066(5) -0.021(5) -0.001(4) -0.023(6)
N6 0.054(4) 0.114(7) 0.059(5) -0.022(5) -0.005(4) -0.004(5)
O1 0.063(4) 0.153(6) 0.062(4) -0.033(4) -0.016(3) 0.009(4)
O2 0.046(3) 0.117(5) 0.057(3) -0.025(3) -0.009(3) -0.005(3)
O3 0.083(4) 0.137(7) 0.120(6) -0.029(5) -0.006(4) 0.000(5)
O4 0.037(3) 0.105(5) 0.094(4) -0.065(4) 0.000(3) 0.000(3)
O5 0.039(3) 0.116(5) 0.071(4) -0.041(3) 0.002(3) -0.003(3)
O6 0.099(6) 0.187(11) 0.146(9) -0.072(9) -0.008(6) -0.006(6)
O7 0.058(3) 0.100(5) 0.063(4) -0.017(3) 0.005(3) -0.030(3)
O8 0.051(3) 0.114(5) 0.070(4) -0.024(4) 0.003(3) -0.023(3)
O9 0.138(7) 0.184(11) 0.128(8) 0.013(8) 0.002(6) -0.029(7)
O10 0.061(3) 0.119(5) 0.066(4) -0.023(4) 0.002(3) 0.016(3)
O11 0.081(4) 0.132(6) 0.079(5) -0.028(5) -0.013(4) 0.015(4)
O12 0.088(5) 0.155(7) 0.135(6) -0.062(5) -0.009(4) 0.048(5)
O13 0.057(4) 0.118(6) 0.065(4) -0.021(4) 0.006(3) -0.020(4)
O14 0.058(3) 0.118(5) 0.079(4) -0.035(4) -0.009(3) -0.005(3)
O15 0.158(7) 0.130(7) 0.109(6) -0.035(5) -0.008(5) -0.058(6)
O16 0.070(4) 0.114(5) 0.069(4) -0.017(4) -0.018(3) -0.024(4)
O17 0.057(3) 0.129(5) 0.066(4) -0.020(4) -0.010(3) -0.024(3)
O18 0.108(5) 0.156(7) 0.066(4) -0.021(4) -0.044(4) -0.016(4)
C1 0.063(6) 0.154(10) 0.063(6) -0.025(6) -0.014(5) 0.005(6)
C2 0.051(6) 0.150(11) 0.051(6) -0.023(7) -0.017(5) -0.004(7)
C3 0.074(7) 0.142(11) 0.060(6) -0.017(7) -0.024(5) -0.005(8)
C4 0.057(7) 0.147(11) 0.049(6) -0.010(7) -0.016(5) -0.023(7)
C5 0.128(9) 0.156(13) 0.090(8) -0.019(8) -0.027(7) 0.010(9)
C6 0.106(8) 0.177(12) 0.092(8) 0.005(8) -0.023(6) -0.054(8)
C7 0.041(5) 0.118(9) 0.058(6) -0.030(6) -0.003(4) -0.005(5)
C8 0.051(5) 0.125(9) 0.060(6) -0.029(6) -0.003(5) -0.010(5)
C9 0.048(5) 0.136(9) 0.058(6) -0.028(6) -0.003(5) -0.001(5)
C10 0.062(6) 0.147(10) 0.062(7) -0.029(7) -0.009(5) 0.000(6)
C11 0.070(6) 0.147(10) 0.066(7) -0.036(6) 0.003(5) -0.001(6)
C12 0.062(6) 0.140(9) 0.070(7) -0.030(7) 0.006(5) 0.001(5)
C13 0.058(6) 0.130(9) 0.062(6) -0.028(6) -0.001(5) -0.010(6)
C14 0.063(6) 0.120(9) 0.085(7) -0.038(7) -0.005(5) -0.003(5)
C15 0.075(6) 0.120(10) 0.094(8) -0.036(8) -0.001(6) 0.006(6)
C16 0.082(8) 0.134(12) 0.122(9) -0.054(9) -0.009(6) 0.009(8)
C17 0.105(11) 0.149(14) 0.140(11) -0.043(10) 0.005(9) 0.009(10)
C18 0.082(8) 0.148(13) 0.126(10) -0.043(9) -0.001(7) 0.013(9)
C19 0.041(4) 0.099(7) 0.098(7) -0.059(6) 0.006(4) -0.001(4)
C20 0.058(5) 0.102(10) 0.101(9) -0.056(8) 0.008(5) -0.003(5)
C21 0.040(4) 0.093(9) 0.098(9) -0.066(8) 0.002(5) -0.002(5)
C22 0.051(5) 0.094(9) 0.110(9) -0.059(9) 0.002(5) -0.002(5)
C23 0.120(9) 0.122(10) 0.134(11) -0.052(9) -0.004(7) -0.015(7)
C24 0.118(8) 0.102(10) 0.133(9) -0.060(8) -0.005(7) -0.011(7)
C25 0.036(4) 0.111(8) 0.074(6) -0.045(6) 0.001(4) -0.006(4)
C26 0.039(4) 0.100(7) 0.075(6) -0.049(5) -0.001(4) -0.007(4)
C27 0.040(4) 0.099(7) 0.079(6) -0.050(6) -0.001(4) -0.006(4)
C28 0.045(4) 0.099(7) 0.085(6) -0.048(6) -0.003(4) -0.007(4)
C29 0.046(5) 0.103(7) 0.078(6) -0.043(6) -0.011(4) -0.013(4)
C30 0.055(5) 0.105(7) 0.072(6) -0.042(5) -0.001(4) -0.011(5)
C31 0.048(5) 0.108(7) 0.072(6) -0.040(6) 0.000(4) -0.009(4)
C32 0.067(6) 0.155(11) 0.104(8) -0.066(8) -0.012(6) -0.006(6)
C33 0.073(7) 0.163(16) 0.115(13) -0.063(12) -0.013(8) -0.001(8)
C34 0.095(9) 0.177(17) 0.133(15) -0.063(14) -0.007(9) 0.000(9)
C35 0.099(9) 0.180(18) 0.127(14) -0.069(15) -0.006(9) -0.005(10)
C36 0.094(9) 0.180(18) 0.133(14) -0.073(14) -0.010(9) -0.002(9)
C37 0.057(5) 0.093(7) 0.069(6) -0.020(5) 0.001(4) -0.022(5)
C38 0.051(4) 0.077(8) 0.073(7) -0.015(5) 0.005(4) -0.019(4)
C39 0.047(4) 0.082(8) 0.064(6) -0.016(6) 0.002(4) -0.026(5)
C40 0.050(5) 0.073(7) 0.071(7) -0.012(6) -0.004(4) -0.021(4)
C41 0.109(7) 0.094(8) 0.090(7) -0.027(5) 0.018(6) -0.007(6)
C42 0.085(6) 0.072(7) 0.090(7) -0.006(6) 0.005(5) -0.011(5)
C43 0.053(5) 0.113(8) 0.067(7) -0.024(6) 0.004(5) -0.025(5)
C44 0.063(5) 0.107(8) 0.065(6) -0.030(5) 0.005(5) -0.023(5)
C45 0.063(5) 0.104(8) 0.067(6) -0.026(6) 0.004(5) -0.025(5)
C46 0.077(6) 0.112(8) 0.072(7) -0.023(6) 0.004(5) -0.030(5)
C47 0.089(7) 0.122(9) 0.070(7) -0.030(6) 0.002(5) -0.027(6)
C48 0.078(6) 0.123(9) 0.070(7) -0.026(6) 0.010(5) -0.022(6)
C49 0.069(5) 0.116(8) 0.068(7) -0.025(6) 0.007(5) -0.024(5)
C50 0.082(7) 0.148(10) 0.084(8) -0.014(7) 0.001(6) -0.038(6)
C51 0.102(9) 0.161(15) 0.095(10) -0.003(10) 0.004(8) -0.040(9)
C52 0.121(11) 0.178(17) 0.118(12) -0.002(12) 0.002(9) -0.030(11)
C53 0.130(12) 0.184(18) 0.117(12) -0.004(14) 0.011(9) -0.030(13)
C54 0.129(11) 0.175(17) 0.121(13) 0.013(13) 0.009(9) -0.028(12)

loop_
_atom_type_symbol
_atom_type_description
_atom_type_scat_dispersion_real
_atom_type_scat_dispersion_imag
_atom_type_scat_source
C C 0.0033 0.0016 'International Tables Vol C Tables 4.2.6.8 and 6.1.1.4'
H H 0.0000 0.0000 'International Tables Vol C Tables 4.2.6.8 and 6.1.1.4'
N N 0.0061 0.0033 'International Tables Vol C Tables 4.2.6.8 and 6.1.1.4'
O O 0.0106 0.0060 'International Tables Vol C Tables 4.2.6.8 and 6.1.1.4'
Pr Pr -0.2180 2.8214 'International Tables Vol C Tables 4.2.6.8 and 6.1.1.4'

loop_
_geom_angle_atom_site_label_1
_geom_angle_atom_site_label_2
_geom_angle_atom_site_label_3
_geom_angle
_geom_angle_site_symmetry_1
_geom_angle_site_symmetry_3
O8 Pr1 O5 76.54(19) . .
O8 Pr1 O2 87.62(18) . .
O5 Pr1 O2 82.66(16) . .
O8 Pr1 O11 83.2(2) . .
O5 Pr1 O11 146.4(2) . .
O2 Pr1 O11 123.4(2) . .
O8 Pr1 O17 82.01(19) . .
O5 Pr1 O17 78.80(18) . .
O2 Pr1 O17 160.41(15) . .
O11 Pr1 O17 71.9(2) . .
O8 Pr1 O10 78.74(18) . .
O5 Pr1 O10 147.35(18) . .
O2 Pr1 O10 75.30(19) . .
O11 Pr1 O10 48.1(2) . .
O17 Pr1 O10 118.4(2) . .
O8 Pr1 O16 128.7(2) . .
O5 Pr1 O16 101.76(18) . .
O2 Pr1 O16 143.6(2) . .
O11 Pr1 O16 70.8(2) . .
O17 Pr1 O16 48.53(18) . .
O10 Pr1 O16 110.3(2) . .
O8 Pr1 O13 153.1(2) . .
O5 Pr1 O13 123.5(2) . .
O2 Pr1 O13 78.55(17) . .
O11 Pr1 O13 85.4(2) . .
O17 Pr1 O13 117.22(18) . .
O10 Pr1 O13 75.5(2) . .
O16 Pr1 O13 68.9(2) . .
O8 Pr1 O14 149.15(19) . .
O5 Pr1 O14 74.49(19) . .
O2 Pr1 O14 78.46(18) . .
O11 Pr1 O14 127.4(2) . .
O17 Pr1 O14 102.36(19) . .
O10 Pr1 O14 122.8(2) . .
O16 Pr1 O14 68.32(19) . .
O13 Pr1 O14 49.8(2) . .
C7 N1 C14 124.1(8) . .
C7 N1 H1 118.0 . .
C14 N1 H1 118.0 . .
C25 N2 C32 123.0(7) . .
C25 N2 H2 118.5 . .
C32 N2 H2 118.5 . .
C43 N3 C50 123.7(7) . .
C43 N3 H3 118.2 . .
C50 N3 H3 118.2 . .
O10 N4 O12 123.6(9) . .
O10 N4 O11 115.3(9) . .
O12 N4 O11 121.1(9) . .
O14 N5 O15 122.6(11) . .
O14 N5 O13 120.5(9) . .
O15 N5 O13 116.9(9) . .
O17 N6 O18 123.1(8) . .
O17 N6 O16 116.5(7) . .
O18 N6 O16 120.4(8) . .
C9 O1 C1 119.5(7) . .
C7 O2 Pr1 172.8(5) . .
C15 O3 C18 110.3(10) . .
C27 O4 C19 119.5(5) . .
C25 O5 Pr1 178.4(5) . .
C33 O6 C36 104.2(13) . .
C45 O7 C37 119.8(6) . .
C43 O8 Pr1 157.4(6) . .
C51 O9 C54 113.0(15) . .
N4 O10 Pr1 98.5(6) . .
N4 O11 Pr1 98.1(6) . .
N5 O13 Pr1 94.5(5) . .
N5 O14 Pr1 95.0(6) . .
N6 O16 Pr1 96.9(5) . .
N6 O17 Pr1 97.7(5) . .
C2 C1 O1 107.4(7) . .
C2 C1 H1A 110.2 . .
O1 C1 H1A 110.2 . .
C2 C1 H1B 110.2 . .
O1 C1 H1B 110.2 . .
H1A C1 H1B 108.5 . .
C4 C2 C3 119.8(10) 2_766 .
C4 C2 C1 121.8(11) 2_766 .
C3 C2 C1 118.4(14) . .
C4 C3 C2 119.7(12) . .
C4 C3 C5 120.6(13) . .
C2 C3 C5 119.7(12) . .
C3 C4 C2 120.4(10) . 2_766
C3 C4 C6 117.5(14) . .
C2 C4 C6 122.0(12) 2_766 .
C3 C5 H5A 109.5 . .
C3 C5 H5B 109.5 . .
H5A C5 H5B 109.5 . .
C3 C5 H5C 109.5 . .
H5A C5 H5C 109.5 . .
H5B C5 H5C 109.5 . .
C4 C6 H6A 109.5 . .
C4 C6 H6B 109.5 . .
H6A C6 H6B 109.5 . .
C4 C6 H6C 109.5 . .
H6A C6 H6C 109.5 . .
H6B C6 H6C 109.5 . .
O2 C7 N1 120.8(9) . .
O2 C7 C8 118.9(9) . .
N1 C7 C8 120.2(9) . .
C13 C8 C9 117.2(9) . .
C13 C8 C7 118.1(8) . .
C9 C8 C7 124.7(10) . .
O1 C9 C10 122.7(8) . .
O1 C9 C8 117.1(10) . .
C10 C9 C8 120.2(9) . .
C11 C10 C9 120.2(9) . .
C11 C10 H10 119.9 . .
C9 C10 H10 119.9 . .
C10 C11 C12 122.1(10) . .
C10 C11 H11 118.9 . .
C12 C11 H11 118.9 . .
C11 C12 C13 117.2(9) . .
C11 C12 H12A 121.4 . .
C13 C12 H12A 121.4 . .
C8 C13 C12 122.9(9) . .
C8 C13 H13 118.5 . .
C12 C13 H13 118.5 . .
C15 C14 N1 111.1(9) . .
C15 C14 H14A 109.4 . .
N1 C14 H14A 109.4 . .
C15 C14 H14B 109.4 . .
N1 C14 H14B 109.4 . .
H14A C14 H14B 108.0 . .
C16 C15 O3 108.0(10) . .
C16 C15 C14 120.0(12) . .
O3 C15 C14 131.0(12) . .
C15 C16 C17 104.3(12) . .
C15 C16 H16 127.9 . .
C17 C16 H16 127.9 . .
C18 C17 C16 117.3(16) . .
C18 C17 H17 121.4 . .
C16 C17 H17 121.4 . .
C17 C18 O3 99.8(12) . .
C17 C18 H18A 130.1 . .
O3 C18 H18A 130.1 . .
O4 C19 C21 107.1(6) . .
O4 C19 H19A 110.3 . .
C21 C19 H19A 110.3 . .
O4 C19 H19B 110.3 . .
C21 C19 H19B 110.3 . .
H19A C19 H19B 108.6 . .
C21 C20 C22 120.1(10) . 2_765
C21 C20 C23 119.4(11) . .
C22 C20 C23 120.5(12) 2_765 .
C22 C21 C20 119.5(9) . .
C22 C21 C19 119.8(11) . .
C20 C21 C19 120.7(12) . .
C21 C22 C20 120.5(10) . 2_765
C21 C22 C24 121.4(11) . .
C20 C22 C24 118.1(12) 2_765 .
C20 C23 H23A 109.5 . .
C20 C23 H23B 109.5 . .
H23A C23 H23B 109.5 . .
C20 C23 H23C 109.5 . .
H23A C23 H23C 109.5 . .
H23B C23 H23C 109.5 . .
C22 C24 H24A 109.5 . .
C22 C24 H24B 109.5 . .
H24A C24 H24B 109.5 . .
C22 C24 H24C 109.5 . .
H24A C24 H24C 109.5 . .
H24B C24 H24C 109.5 . .
O5 C25 N2 119.7(7) . .
O5 C25 C26 119.4(8) . .
N2 C25 C26 120.8(7) . .
C31 C26 C27 117.8(7) . .
C31 C26 C25 118.2(7) . .
C27 C26 C25 124.0(8) . .
C28 C27 O4 123.4(7) . .
C28 C27 C26 119.7(8) . .
O4 C27 C26 116.9(6) . .
C29 C28 C27 120.0(7) . .
C29 C28 H28 120.0 . .
C27 C28 H28 120.0 . .
C28 C29 C30 121.8(7) . .
C28 C29 H29 119.1 . .
C30 C29 H29 119.1 . .
C31 C30 C29 118.9(8) . .
C31 C30 H30 120.6 . .
C29 C30 H30 120.6 . .
C30 C31 C26 121.8(7) . .
C30 C31 H31 119.1 . .
C26 C31 H31 119.1 . .
C33 C32 N2 113.2(8) . .
C33 C32 H32A 108.9 . .
N2 C32 H32A 108.9 . .
C33 C32 H32B 108.9 . .
N2 C32 H32B 108.9 . .
H32A C32 H32B 107.7 . .
C34 C33 O6 110.8(16) . .
C34 C33 C32 139(2) . .
O6 C33 C32 109.5(19) . .
C33 C34 C35 106.3(18) . .
C33 C34 H34 126.8 . .
C35 C34 H34 126.8 . .
C36 C35 C34 112.6(19) . .
C36 C35 H35 123.7 . .
C34 C35 H35 123.7 . .
C35 C36 O6 106.0(18) . .
C35 C36 H36 127.0 . .
O6 C36 H36 127.0 . .
O7 C37 C39 107.0(6) . .
O7 C37 H37A 110.3 . .
C39 C37 H37A 110.3 . .
O7 C37 H37B 110.3 . .
C39 C37 H37B 110.3 . .
H37A C37 H37B 108.6 . .
C39 C38 C40 118.3(8) . 2_775
C39 C38 C41 121.4(9) . .
C40 C38 C41 120.2(9) 2_775 .
C40 C39 C38 120.8(8) . .
C40 C39 C37 120.2(9) . .
C38 C39 C37 118.9(10) . .
C39 C40 C38 120.8(8) . 2_775
C39 C40 C42 121.5(9) . .
C38 C40 C42 117.7(10) 2_775 .
C38 C41 H41A 109.5 . .
C38 C41 H41B 109.5 . .
H41A C41 H41B 109.5 . .
C38 C41 H41C 109.5 . .
H41A C41 H41C 109.5 . .
H41B C41 H41C 109.5 . .
C40 C42 H42A 109.5 . .
C40 C42 H42B 109.5 . .
H42A C42 H42B 109.5 . .
C40 C42 H42C 109.5 . .
H42A C42 H42C 109.5 . .
H42B C42 H42C 109.5 . .
O8 C43 N3 119.2(8) . .
O8 C43 C44 121.3(8) . .
N3 C43 C44 119.1(8) . .
C49 C44 C45 117.5(8) . .
C49 C44 C43 116.8(8) . .
C45 C44 C43 125.6(8) . .
O7 C45 C46 122.5(7) . .
O7 C45 C44 117.1(8) . .
C46 C45 C44 120.4(8) . .
C47 C46 C45 119.8(8) . .
C47 C46 H46 120.1 . .
C45 C46 H46 120.1 . .
C48 C47 C46 120.8(9) . .
C48 C47 H47 119.6 . .
C46 C47 H47 119.6 . .
C47 C48 C49 119.9(8) . .
C47 C48 H48 120.1 . .
C49 C48 H48 120.1 . .
C48 C49 C44 121.5(8) . .
C48 C49 H49 119.2 . .
C44 C49 H49 119.2 . .
C51 C50 N3 113.3(9) . .
C51 C50 H50 123.4 . .
N3 C50 H50 123.4 . .
C52 C51 O9 101.6(12) . .
C52 C51 C50 142(2) . .
O9 C51 C50 115.7(17) . .
C53 C52 C51 115.6(19) . .
C53 C52 H52 122.2 . .
C51 C52 H52 122.2 . .
C52 C53 C54 106.1(17) . .
C52 C53 H53 126.9 . .
C54 C53 H53 126.9 . .
C53 C54 O9 102.4(15) . .
C53 C54 H54 128.8 . .
O9 C54 H54 128.8 . .

loop_
_geom_bond_atom_site_label_1
_geom_bond_atom_site_label_2
_geom_bond_distance
_geom_bond_site_symmetry_2
Pr1 O8 2.389(6) .
Pr1 O5 2.399(5) .
Pr1 O2 2.424(6) .
Pr1 O11 2.541(6) .
Pr1 O17 2.542(5) .
Pr1 O10 2.545(5) .
Pr1 O16 2.548(5) .
Pr1 O13 2.554(6) .
Pr1 O14 2.560(6) .
N1 C7 1.290(10) .
N1 C14 1.459(10) .
N1 H1 0.8600 .
N2 C25 1.310(9) .
N2 C32 1.470(9) .
N2 H2 0.8600 .
N3 C43 1.321(10) .
N3 C50 1.452(11) .
N3 H3 0.8600 .
N4 O10 1.216(8) .
N4 O12 1.226(9) .
N4 O11 1.237(8) .
N5 O14 1.224(8) .
N5 O15 1.244(9) .
N5 O13 1.256(9) .
N6 O17 1.222(8) .
N6 O18 1.227(8) .
N6 O16 1.238(8) .
O1 C9 1.353(10) .
O1 C1 1.485(9) .
O2 C7 1.250(9) .
O3 C15 1.323(11) .
O3 C18 1.399(13) .
O4 C27 1.360(8) .
O4 C19 1.447(7) .
O5 C25 1.224(8) .
O6 C33 1.367(15) .
O6 C36 1.411(15) .
O7 C45 1.362(9) .
O7 C37 1.424(7) .
O8 C43 1.251(8) .
O9 C51 1.349(17) .
O9 C54 1.404(15) .
C1 C2 1.464(12) .
C1 H1A 0.9700 .
C1 H1B 0.9700 .
C2 C4 1.381(14) 2_766
C2 C3 1.398(14) .
C3 C4 1.358(14) .
C3 C5 1.525(14) .
C4 C2 1.381(14) 2_766
C4 C6 1.513(13) .
C5 H5A 0.9600 .
C5 H5B 0.9600 .
C5 H5C 0.9600 .
C6 H6A 0.9600 .
C6 H6B 0.9600 .
C6 H6C 0.9600 .
C7 C8 1.487(11) .
C8 C13 1.374(12) .
C8 C9 1.390(11) .
C9 C10 1.373(11) .
C10 C11 1.345(12) .
C10 H10 0.9300 .
C11 C12 1.362(11) .
C11 H11 0.9300 .
C12 C13 1.379(11) .
C12 H12A 0.9300 .
C13 H13 0.9300 .
C14 C15 1.437(13) .
C14 H14A 0.9700 .
C14 H14B 0.9700 .
C15 C16 1.254(13) .
C16 C17 1.360(14) .
C16 H16 0.9300 .
C17 C18 1.212(15) .
C17 H17 0.9300 .
C18 H18A 0.9300 .
C19 C21 1.493(10) .
C19 H19A 0.9700 .
C19 H19B 0.9700 .
C20 C21 1.374(13) .
C20 C22 1.380(12) 2_765
C20 C23 1.509(13) .
C21 C22 1.370(13) .
C22 C20 1.380(12) 2_765
C22 C24 1.539(13) .
C23 H23A 0.9600 .
C23 H23B 0.9600 .
C23 H23C 0.9600 .
C24 H24A 0.9600 .
C24 H24B 0.9600 .
C24 H24C 0.9600 .
C25 C26 1.493(10) .
C26 C31 1.370(10) .
C26 C27 1.421(9) .
C27 C28 1.359(10) .
C28 C29 1.356(9) .
C28 H28 0.9300 .
C29 C30 1.362(10) .
C29 H29 0.9300 .
C30 C31 1.362(10) .
C30 H30 0.9300 .
C31 H31 0.9300 .
C32 C33 1.445(16) .
C32 H32A 0.9700 .
C32 H32B 0.9700 .
C33 C34 1.236(16) .
C34 C35 1.371(18) .
C34 H34 0.9300 .
C35 C36 1.225(16) .
C35 H35 0.9300 .
C36 H36 0.9300 .
C37 C39 1.506(10) .
C37 H37A 0.9700 .
C37 H37B 0.9700 .
C38 C39 1.383(12) .
C38 C40 1.411(11) 2_775
C38 C41 1.490(11) .
C39 C40 1.367(11) .
C40 C38 1.411(11) 2_775
C40 C42 1.524(11) .
C41 H41A 0.9600 .
C41 H41B 0.9600 .
C41 H41C 0.9600 .
C42 H42A 0.9600 .
C42 H42B 0.9600 .
C42 H42C 0.9600 .
C43 C44 1.468(11) .
C44 C49 1.395(11) .
C44 C45 1.400(10) .
C45 C46 1.385(11) .
C46 C47 1.377(11) .
C46 H46 0.9300 .
C47 C48 1.356(11) .
C47 H47 0.9300 .
C48 C49 1.373(11) .
C48 H48 0.9300 .
C49 H49 0.9300 .
C50 C51 1.384(15) .
C50 H50 0.9300 .
C51 C52 1.34(2) .
C52 C53 1.323(17) .
C52 H52 0.9300 .
C53 C54 1.401(18) .
C53 H53 0.9300 .
C54 H54 0.9300 .

loop_
_platon_squeeze_void_nr
_platon_squeeze_void_average_x
_platon_squeeze_void_average_y
_platon_squeeze_void_average_z
_platon_squeeze_void_volume
_platon_squeeze_void_count_electrons
1 -0.026 0.000 0.500 1480.5 222.8
